data_4311127
loop_
_publ_author_name
'Ratnasabapathy G. Iyer'
'Mercouri G. Kanatzidis'

_publ_section_title
;
 [Mn2(AsS4)4]8- and [Cd2(AsS4)2(AsS5)2]8-: Discrete Clusters with High
 Negative Charge from Alkali Metal Polythioarsenate Fluxes
;
_journal_name_full 'Inorganic Chemistry'
_journal_page_first 3656
_journal_page_last 3662
_journal_paper_doi 10.1021/ic049905u
_journal_volume 43
_journal_year 2004
_chemical_formula_sum 'As2 K4 Mn S8'
_chemical_formula_weight 617.66
_chemical_name_systematic
; 
 ? 
;
_space_group_IT_number 13
_symmetry_cell_setting monoclinic
_symmetry_space_group_name_Hall '-P 2yac'
_symmetry_space_group_name_H-M 'P 1 2/n 1'
_atom_sites_solution_hydrogens geom
_atom_sites_solution_primary direct
_atom_sites_solution_secondary difmap
_audit_creation_method SHELXL-97
_cell_angle_alpha 90.00
_cell_angle_beta 95.095(2)
_cell_angle_gamma 90.00
_cell_formula_units_Z 4
_cell_length_a 9.1818(8)
_cell_length_b 8.5867(8)
_cell_length_c 20.3802(19)
_cell_measurement_temperature 293(2)
_cell_volume 1600.5(3)
_computing_structure_refinement 'SHELXL-97 (Sheldrick, 1997)'
_computing_structure_solution 'SHELXS-97 (Sheldrick, 1990)'
_diffrn_ambient_temperature 293(2)
_diffrn_measured_fraction_theta_full 0.979
_diffrn_measured_fraction_theta_max 0.979
_diffrn_radiation_monochromator graphite
_diffrn_radiation_source 'fine-focus sealed tube'
_diffrn_radiation_type MoK\a
_diffrn_radiation_wavelength 0.71073
_diffrn_reflns_av_R_equivalents 0.0275
_diffrn_reflns_av_sigmaI/netI 0.0196
_diffrn_reflns_limit_h_max 12
_diffrn_reflns_limit_h_min -11
_diffrn_reflns_limit_k_max 11
_diffrn_reflns_limit_k_min -11
_diffrn_reflns_limit_l_max 27
_diffrn_reflns_limit_l_min -26
_diffrn_reflns_number 16097
_diffrn_reflns_theta_full 28.29
_diffrn_reflns_theta_max 28.29
_diffrn_reflns_theta_min 2.01
_exptl_absorpt_coefficient_mu 6.977
_exptl_crystal_density_diffrn 2.563
_exptl_crystal_density_method 'not measured'
_exptl_crystal_F_000 1180
_refine_diff_density_max 0.698
_refine_diff_density_min -0.516
_refine_diff_density_rms 0.092
_refine_ls_extinction_method none
_refine_ls_goodness_of_fit_ref 1.039
_refine_ls_hydrogen_treatment mixed
_refine_ls_matrix_type full
_refine_ls_number_parameters 137
_refine_ls_number_reflns 3900
_refine_ls_number_restraints 0
_refine_ls_restrained_S_all 1.039
_refine_ls_R_factor_all 0.0218
_refine_ls_R_factor_gt 0.0188
_refine_ls_shift/su_max 0.002
_refine_ls_shift/su_mean 0.000
_refine_ls_structure_factor_coef Fsqd
_refine_ls_weighting_details 'calc w=1/[\s^2^(Fo^2^)+(0.0222P)^2^+0.8474P] where P=(Fo^2^+2Fc^2^)/3'
_refine_ls_weighting_scheme calc
_refine_ls_wR_factor_gt 0.0439
_refine_ls_wR_factor_ref 0.0447
_reflns_number_gt 3578
_reflns_number_total 3900
_reflns_threshold_expression >2sigma(I)
_cod_data_source_file ic049905usi20040123_095251_1.cif
_cod_data_source_block 18722mx
_cod_database_code 4311127

loop_
_symmetry_equiv_pos_as_xyz
'x, y, z'
'-x+1/2, y, -z+1/2'
'-x, -y, -z'
'x-1/2, -y, z-1/2'

loop_
_atom_site_label
_atom_site_type_symbol
_atom_site_fract_x
_atom_site_fract_y
_atom_site_fract_z
_atom_site_U_iso_or_equiv
_atom_site_adp_type
_atom_site_occupancy
_atom_site_symmetry_multiplicity
_atom_site_calc_flag
_atom_site_refinement_flags
_atom_site_disorder_assembly
_atom_site_disorder_group
As1 As -0.00343(2) 0.33486(2) 0.613783(9) 0.01181(5) Uani 1 1 d . . .
As2 As -0.45021(2) 0.19069(2) 0.374730(10) 0.01236(5) Uani 1 1 d . . .
Mn1 Mn -0.16897(3) 0.37014(4) 0.458220(15) 0.01443(7) Uani 1 1 d . . .
K1 K -0.10575(5) 0.38373(5) 0.86520(2) 0.02163(10) Uani 1 1 d . . .
K2 K -0.2500 -0.11910(9) 0.2500 0.03003(17) Uani 1 2 d S . .
K3 K -0.86990(5) 0.10486(6) 0.33493(3) 0.02660(11) Uani 1 1 d . . .
K4 K 0.28672(5) 0.11458(6) 0.51551(2) 0.02101(10) Uani 1 1 d . . .
K5 K -0.2500 0.41137(8) 0.2500 0.02598(15) Uani 1 2 d S . .
S1 S -0.05833(6) 0.16099(6) 0.53887(2) 0.01514(10) Uani 1 1 d . . .
S2 S -0.44908(6) 0.33934(6) 0.46145(2) 0.01442(10) Uani 1 1 d . . .
S3 S -0.55669(6) 0.30645(7) 0.29084(3) 0.02252(12) Uani 1 1 d . . .
S4 S 0.22845(5) 0.38799(6) 0.61818(2) 0.01595(10) Uani 1 1 d . . .
S5 S -0.56139(6) -0.02400(6) 0.39026(3) 0.02358(12) Uani 1 1 d . . .
S6 S -0.21660(5) 0.15072(6) 0.36644(2) 0.01541(10) Uani 1 1 d . . .
S7 S -0.10803(5) 0.54670(6) 0.57131(2) 0.01542(10) Uani 1 1 d . . .
S8 S -0.07078(6) 0.26472(7) 0.70671(2) 0.02021(11) Uani 1 1 d . . .

loop_
_atom_site_aniso_label
_atom_site_aniso_U_11
_atom_site_aniso_U_22
_atom_site_aniso_U_33
_atom_site_aniso_U_23
_atom_site_aniso_U_13
_atom_site_aniso_U_12
As1 0.01158(10) 0.01296(10) 0.01066(10) -0.00024(7) -0.00039(7) -0.00060(7)
As2 0.01134(10) 0.01245(10) 0.01286(10) -0.00272(7) -0.00131(7) 0.00019(8)
Mn1 0.01396(15) 0.01548(15) 0.01326(15) 0.00084(11) -0.00212(11) -0.00195(12)
K1 0.0198(2) 0.0163(2) 0.0289(3) -0.00029(19) 0.00296(18) -0.00070(18)
K2 0.0339(4) 0.0223(4) 0.0307(4) 0.000 -0.0147(3) 0.000
K3 0.0214(3) 0.0288(3) 0.0284(3) 0.0083(2) -0.00470(19) -0.0005(2)
K4 0.0177(2) 0.0257(2) 0.0197(2) -0.00246(18) 0.00221(17) -0.00145(19)
K5 0.0384(4) 0.0243(4) 0.0161(3) 0.000 0.0077(3) 0.000
S1 0.0167(2) 0.0136(2) 0.0145(2) -0.00144(18) -0.00228(18) -0.00233(19)
S2 0.0144(2) 0.0170(2) 0.0120(2) -0.00337(18) 0.00132(17) -0.00128(19)
S3 0.0254(3) 0.0259(3) 0.0147(3) -0.0021(2) -0.0068(2) 0.0067(2)
S4 0.0113(2) 0.0166(2) 0.0193(2) -0.00007(19) -0.00241(18) -0.00145(19)
S5 0.0174(3) 0.0136(3) 0.0390(3) -0.0022(2) -0.0011(2) -0.0036(2)
S6 0.0126(2) 0.0176(2) 0.0160(2) -0.00228(18) 0.00129(18) 0.00143(19)
S7 0.0158(2) 0.0151(2) 0.0152(2) 0.00105(18) 0.00035(18) 0.00228(19)
S8 0.0255(3) 0.0241(3) 0.0114(2) 0.0022(2) 0.00384(19) 0.0015(2)

loop_
_atom_type_symbol
_atom_type_description
_atom_type_scat_dispersion_real
_atom_type_scat_dispersion_imag
_atom_type_scat_source
S S 0.1246 0.1234 'International Tables Vol C Tables 4.2.6.8 and 6.1.1.4'
K K 0.2009 0.2494 'International Tables Vol C Tables 4.2.6.8 and 6.1.1.4'
Mn Mn 0.3368 0.7283 'International Tables Vol C Tables 4.2.6.8 and 6.1.1.4'
As As 0.0499 2.0058 'International Tables Vol C Tables 4.2.6.8 and 6.1.1.4'

loop_
_geom_angle_atom_site_label_1
_geom_angle_atom_site_label_2
_geom_angle_atom_site_label_3
_geom_angle
_geom_angle_site_symmetry_1
_geom_angle_site_symmetry_3
_geom_angle_publ_flag
S8 As1 S1 111.38(2) . . ?
S8 As1 S4 112.56(2) . . ?
S1 As1 S4 109.90(2) . . ?
S8 As1 S7 115.64(2) . . ?
S1 As1 S7 103.12(2) . . ?
S4 As1 S7 103.58(2) . . ?
S8 As1 K1 64.230(18) . 2_456 ?
S1 As1 K1 89.560(17) . 2_456 ?
S4 As1 K1 159.231(18) . 2_456 ?
S7 As1 K1 63.545(16) . 2_456 ?
S8 As1 K2 55.844(16) . 3_556 ?
S1 As1 K2 105.059(19) . 3_556 ?
S4 As1 K2 63.417(16) . 3_556 ?
S7 As1 K2 151.626(18) . 3_556 ?
K1 As1 K2 119.673(10) 2_456 3_556 ?
S8 As1 K4 125.226(19) . . ?
S1 As1 K4 55.770(17) . . ?
S4 As1 K4 54.489(16) . . ?
S7 As1 K4 119.134(17) . . ?
K1 As1 K4 145.321(12) 2_456 . ?
K2 As1 K4 75.444(11) 3_556 . ?
S3 As2 S5 109.14(2) . . ?
S3 As2 S2 110.19(2) . . ?
S5 As2 S2 110.60(2) . . ?
S3 As2 S6 113.08(2) . . ?
S5 As2 S6 111.00(2) . . ?
S2 As2 S6 102.70(2) . . ?
S3 As2 K4 161.914(19) . 3_556 ?
S5 As2 K4 58.097(18) . 3_556 ?
S2 As2 K4 87.244(18) . 3_556 ?
S6 As2 K4 65.564(16) . 3_556 ?
S3 As2 K5 56.203(18) . . ?
S5 As2 K5 142.87(2) . . ?
S2 As2 K5 106.524(19) . . ?
S6 As2 K5 59.262(16) . . ?
K4 As2 K5 124.759(12) 3_556 . ?
S3 As2 K1 52.303(17) . 4_565 ?
S5 As2 K1 129.221(19) . 4_565 ?
S2 As2 K1 57.991(16) . 4_565 ?
S6 As2 K1 119.751(17) . 4_565 ?
K4 As2 K1 145.206(12) 3_556 4_565 ?
K5 As2 K1 72.303(13) . 4_565 ?
S3 As2 K3 63.414(19) . . ?
S5 As2 K3 53.081(17) . . ?
S2 As2 K3 102.172(17) . . ?
S6 As2 K3 154.277(18) . . ?
K4 As2 K3 109.330(12) 3_556 . ?
K5 As2 K3 118.776(10) . . ?
K1 As2 K3 79.557(12) 4_565 . ?
S3 As2 K4 112.99(2) . 1_455 ?
S5 As2 K4 54.755(18) . 1_455 ?
S2 As2 K4 57.937(17) . 1_455 ?
S6 As2 K4 133.835(17) . 1_455 ?
K4 As2 K4 71.607(13) 3_556 1_455 ?
K5 As2 K4 159.056(13) . 1_455 ?
K1 As2 K4 86.956(11) 4_565 1_455 ?
K3 As2 K4 58.005(12) . 1_455 ?
S1 Mn1 S2 104.37(2) . . ?
S1 Mn1 S4 167.96(2) . 3_566 ?
S2 Mn1 S4 86.625(18) . 3_566 ?
S1 Mn1 S6 89.19(2) . . ?
S2 Mn1 S6 81.041(17) . . ?
S4 Mn1 S6 97.51(2) 3_566 . ?
S1 Mn1 S7 90.038(19) . 3_566 ?
S2 Mn1 S7 165.44(2) . 3_566 ?
S4 Mn1 S7 79.224(17) 3_566 3_566 ?
S6 Mn1 S7 97.290(18) . 3_566 ?
S1 Mn1 S7 79.174(18) . . ?
S2 Mn1 S7 99.327(18) . . ?
S4 Mn1 S7 94.387(19) 3_566 . ?
S6 Mn1 S7 168.10(2) . . ?
S7 Mn1 S7 85.296(18) 3_566 . ?
S3 K1 S5 153.38(2) 4_666 4_656 ?
S3 K1 S2 66.592(17) 4_666 4_666 ?
S5 K1 S2 124.20(2) 4_656 4_666 ?
S3 K1 S7 89.049(19) 4_666 2_456 ?
S5 K1 S7 116.29(2) 4_656 2_456 ?
S2 K1 S7 77.639(17) 4_666 2_456 ?
S3 K1 S8 102.04(2) 4_666 2_456 ?
S5 K1 S8 82.461(18) 4_656 2_456 ?
S2 K1 S8 142.69(2) 4_666 2_456 ?
S7 K1 S8 66.410(17) 2_456 2_456 ?
S3 K1 S8 76.502(18) 4_666 . ?
S5 K1 S8 80.740(18) 4_656 . ?
S2 K1 S8 134.14(2) 4_666 . ?
S7 K1 S8 129.25(2) 2_456 . ?
S8 K1 S8 69.572(19) 2_456 . ?
S3 K1 S4 81.454(18) 4_666 2_556 ?
S5 K1 S4 83.125(17) 4_656 2_556 ?
S2 K1 S4 63.695(15) 4_666 2_556 ?
S7 K1 S4 140.85(2) 2_456 2_556 ?
S8 K1 S4 152.72(2) 2_456 2_556 ?
S8 K1 S4 85.325(17) . 2_556 ?
S3 K1 S2 124.26(2) 4_666 2_456 ?
S5 K1 S2 74.225(17) 4_656 2_456 ?
S2 K1 S2 58.233(17) 4_666 2_456 ?
S7 K1 S2 72.886(16) 2_456 2_456 ?
S8 K1 S2 116.405(19) 2_456 2_456 ?
S8 K1 S2 152.83(2) . 2_456 ?
S4 K1 S2 81.421(16) 2_556 2_456 ?
S3 K1 As1 109.827(18) 4_666 2_456 ?
S5 K1 As1 89.005(16) 4_656 2_456 ?
S2 K1 As1 112.853(16) 4_666 2_456 ?
S7 K1 As1 36.129(11) 2_456 2_456 ?
S8 K1 As1 34.910(11) 2_456 2_456 ?
S8 K1 As1 104.462(16) . 2_456 ?
S4 K1 As1 166.343(18) 2_556 2_456 ?
S2 K1 As1 85.713(14) 2_456 2_456 ?
S3 K1 As2 32.899(12) 4_666 4_666 ?
S5 K1 As2 149.768(19) 4_656 4_666 ?
S2 K1 As2 33.739(10) 4_666 4_666 ?
S7 K1 As2 83.451(14) 2_456 4_666 ?
S8 K1 As2 127.607(17) 2_456 4_666 ?
S8 K1 As2 105.079(16) . 4_666 ?
S4 K1 As2 68.119(13) 2_556 4_666 ?
S2 K1 As2 91.831(14) 2_456 4_666 ?
As1 K1 As2 117.104(13) 2_456 4_666 ?
S3 K1 K4 127.755(19) 4_666 2_556 ?
S5 K1 K4 46.466(14) 4_656 2_556 ?
S2 K1 K4 79.282(16) 4_666 2_556 ?
S7 K1 K4 121.686(18) 2_456 2_556 ?
S8 K1 K4 127.919(18) 2_456 2_556 ?
S8 K1 K4 104.816(17) . 2_556 ?
S4 K1 K4 47.476(13) 2_556 2_556 ?
S2 K1 K4 49.513(12) 2_456 2_556 ?
As1 K1 K4 119.656(15) 2_456 2_556 ?
As2 K1 K4 104.211(14) 4_666 2_556 ?
S3 K1 K5 43.612(15) 4_666 3_566 ?
S5 K1 K5 112.016(18) 4_656 3_566 ?
S2 K1 K5 74.624(15) 4_666 3_566 ?
S7 K1 K5 131.676(18) 2_456 3_566 ?
S8 K1 K5 122.813(17) 2_456 3_566 ?
S8 K1 K5 59.801(14) . 3_566 ?
S4 K1 K5 44.361(11) 2_556 3_566 ?
S2 K1 K5 120.780(15) 2_456 3_566 ?
As1 K1 K5 149.167(14) 2_456 3_566 ?
As2 K1 K5 52.368(11) 4_666 3_566 ?
K4 K1 K5 90.880(13) 2_556 3_566 ?
S8 K2 S8 134.73(3) 3_556 4 ?
S8 K2 S6 119.208(15) 3_556 2_455 ?
S8 K2 S6 92.901(14) 4 2_455 ?
S8 K2 S6 92.901(14) 3_556 . ?
S8 K2 S6 119.208(15) 4 . ?
S6 K2 S6 91.19(3) 2_455 . ?
S8 K2 S4 86.746(18) 3_556 4 ?
S8 K2 S4 63.509(15) 4 4 ?
S6 K2 S4 85.238(14) 2_455 4 ?
S6 K2 S4 175.69(2) . 4 ?
S8 K2 S4 63.509(15) 3_556 3_556 ?
S8 K2 S4 86.745(18) 4 3_556 ?
S6 K2 S4 175.69(2) 2_455 3_556 ?
S6 K2 S4 85.238(14) . 3_556 ?
S4 K2 S4 98.43(3) 4 3_556 ?
S8 K2 As1 32.865(10) 3_556 3_556 ?
S8 K2 As1 118.47(2) 4 3_556 ?
S6 K2 As1 148.050(13) 2_455 3_556 ?
S6 K2 As1 79.165(11) . 3_556 ?
S4 K2 As1 102.644(19) 4 3_556 ?
S4 K2 As1 33.326(9) 3_556 3_556 ?
S8 K2 As1 118.47(2) 3_556 4 ?
S8 K2 As1 32.864(10) 4 4 ?
S6 K2 As1 79.165(11) 2_455 4 ?
S6 K2 As1 148.049(13) . 4 ?
S4 K2 As1 33.326(9) 4 4 ?
S4 K2 As1 102.644(19) 3_556 4 ?
As1 K2 As1 123.67(2) 3_556 4 ?
S8 K2 K5 67.365(16) 3_556 1_545 ?
S8 K2 K5 67.364(16) 4 1_545 ?
S6 K2 K5 134.403(14) 2_455 1_545 ?
S6 K2 K5 134.403(13) . 1_545 ?
S4 K2 K5 49.214(13) 4 1_545 ?
S4 K2 K5 49.214(13) 3_556 1_545 ?
As1 K2 K5 61.836(10) 3_556 1_545 ?
As1 K2 K5 61.835(10) 4 1_545 ?
S8 K2 K3 50.735(14) 3_556 1_655 ?
S8 K2 K3 169.656(15) 4 1_655 ?
S6 K2 K3 89.754(18) 2_455 1_655 ?
S6 K2 K3 50.689(13) . 1_655 ?
S4 K2 K3 126.726(12) 4 1_655 ?
S4 K2 K3 89.856(11) 3_556 1_655 ?
As1 K2 K3 60.538(9) 3_556 1_655 ?
As1 K2 K3 157.238(8) 4 1_655 ?
K5 K2 K3 117.116(12) 1_545 1_655 ?
S8 K2 K3 169.656(15) 3_556 2_355 ?
S8 K2 K3 50.734(14) 4 2_355 ?
S6 K2 K3 50.690(13) 2_455 2_355 ?
S6 K2 K3 89.754(18) . 2_355 ?
S4 K2 K3 89.856(11) 4 2_355 ?
S4 K2 K3 126.725(12) 3_556 2_355 ?
As1 K2 K3 157.237(8) 3_556 2_355 ?
As1 K2 K3 60.537(9) 4 2_355 ?
K5 K2 K3 117.115(12) 1_545 2_355 ?
K3 K2 K3 125.77(2) 1_655 2_355 ?
S8 K2 K5 112.636(16) 3_556 . ?
S8 K2 K5 112.635(16) 4 . ?
S6 K2 K5 45.597(13) 2_455 . ?
S6 K2 K5 45.597(13) . . ?
S4 K2 K5 130.786(13) 4 . ?
S4 K2 K5 130.786(13) 3_556 . ?
As1 K2 K5 118.165(10) 3_556 . ?
As1 K2 K5 118.164(10) 4 . ?
K5 K2 K5 180.0 1_545 . ?
K3 K2 K5 62.885(12) 1_655 . ?
K3 K2 K5 62.885(12) 2_355 . ?
S3 K3 S5 127.63(2) 2_355 . ?
S3 K3 S8 107.59(2) 2_355 3_456 ?
S5 K3 S8 82.978(19) . 3_456 ?
S3 K3 S6 87.261(19) 2_355 1_455 ?
S5 K3 S6 144.77(2) . 1_455 ?
S8 K3 S6 91.399(18) 3_456 1_455 ?
S3 K3 S3 68.96(2) 2_355 . ?
S5 K3 S3 62.507(17) . . ?
S8 K3 S3 121.43(2) 3_456 . ?
S6 K3 S3 143.52(2) 1_455 . ?
S3 K3 S1 156.06(2) 2_355 3_456 ?
S5 K3 S1 74.552(18) . 3_456 ?
S8 K3 S1 62.132(16) 3_456 3_456 ?
S6 K3 S1 72.143(16) 1_455 3_456 ?
S3 K3 S1 134.969(19) . 3_456 ?
S3 K3 S7 87.494(19) 2_355 3_466 ?
S5 K3 S7 101.229(19) . 3_466 ?
S8 K3 S7 157.51(2) 3_456 3_466 ?
S6 K3 S7 72.319(16) 1_455 3_466 ?
S3 K3 S7 79.156(17) . 3_466 ?
S1 K3 S7 97.385(18) 3_456 3_466 ?
S3 K3 K4 144.41(2) 2_355 1_455 ?
S5 K3 K4 54.253(15) . 1_455 ?
S8 K3 K4 107.796(17) 3_456 1_455 ?
S6 K3 K4 95.509(17) 1_455 1_455 ?
S3 K3 K4 89.377(16) . 1_455 ?
S1 K3 K4 52.779(13) 3_456 1_455 ?
S7 K3 K4 60.087(14) 3_466 1_455 ?
S3 K3 As2 101.639(17) 2_355 . ?
S5 K3 As2 32.916(12) . . ?
S8 K3 As2 111.549(17) 3_456 . ?
S6 K3 As2 150.951(19) 1_455 . ?
S3 K3 As2 32.684(10) . . ?
S1 K3 As2 102.287(15) 3_456 . ?
S7 K3 As2 80.425(14) 3_466 . ?
K4 K3 As2 61.377(11) 1_455 . ?
S3 K3 K2 78.761(16) 2_355 1_455 ?
S5 K3 K2 132.11(2) . 1_455 ?
S8 K3 K2 49.308(15) 3_456 1_455 ?
S6 K3 K2 50.373(13) 1_455 1_455 ?
S3 K3 K2 141.233(17) . 1_455 ?
S1 K3 K2 78.684(15) 3_456 1_455 ?
S7 K3 K2 121.199(17) 3_466 1_455 ?
K4 K3 K2 129.068(16) 1_455 1_455 ?
As2 K3 K2 158.251(17) . 1_455 ?
S3 K3 K3 54.684(16) 2_355 2_355 ?
S5 K3 K3 77.187(19) . 2_355 ?
S8 K3 K3 82.948(13) 3_456 2_355 ?
S6 K3 K3 136.77(2) 1_455 2_355 ?
S3 K3 K3 45.920(13) . 2_355 ?
S1 K3 K3 137.034(14) 3_456 2_355 ?
S7 K3 K3 119.542(13) 3_466 2_355 ?
K4 K3 K3 127.08(2) 1_455 2_355 ?
As2 K3 K3 66.467(13) . 2_355 ?
K2 K3 K3 97.749(15) 1_455 2_355 ?
S3 K3 K5 43.036(13) 2_355 1_455 ?
S5 K3 K5 164.86(2) . 1_455 ?
S8 K3 K5 110.505(18) 3_456 1_455 ?
S6 K3 K5 45.220(12) 1_455 1_455 ?
S3 K3 K5 103.398(17) . 1_455 ?
S1 K3 K5 117.338(16) 3_456 1_455 ?
S7 K3 K5 69.091(14) 3_466 1_455 ?
K4 K3 K5 123.933(16) 1_455 1_455 ?
As2 K3 K5 131.958(16) . 1_455 ?
K2 K3 K5 62.139(15) 1_455 1_455 ?
K3 K3 K5 97.127(14) 2_355 1_455 ?
S5 K4 S4 87.356(19) 3_556 . ?
S5 K4 S5 90.71(2) 3_556 1_655 ?
S4 K4 S5 152.49(2) . 1_655 ?
S5 K4 S1 132.80(2) 3_556 . ?
S4 K4 S1 66.269(15) . . ?
S5 K4 S1 130.51(2) 1_655 . ?
S5 K4 S1 118.89(2) 3_556 3_556 ?
S4 K4 S1 127.28(2) . 3_556 ?
S5 K4 S1 77.087(17) 1_655 3_556 ?
S1 K4 S1 62.587(18) . 3_556 ?
S5 K4 S2 77.180(18) 3_556 1_655 ?
S4 K4 S2 87.753(18) . 1_655 ?
S5 K4 S2 65.113(16) 1_655 1_655 ?
S1 K4 S2 135.61(2) . 1_655 ?
S1 K4 S2 139.457(19) 3_556 1_655 ?
S5 K4 S6 66.050(17) 3_556 3_556 ?
S4 K4 S6 88.625(18) . 3_556 ?
S5 K4 S6 115.53(2) 1_655 3_556 ?
S1 K4 S6 74.516(16) . 3_556 ?
S1 K4 S6 66.610(16) 3_556 3_556 ?
S2 K4 S6 143.177(19) 1_655 3_556 ?
S5 K4 As2 35.572(12) 3_556 3_556 ?
S4 K4 As2 101.931(17) . 3_556 ?
S5 K4 As2 92.085(17) 1_655 3_556 ?
S1 K4 As2 110.284(16) . 3_556 ?
S1 K4 As2 84.593(16) 3_556 3_556 ?
S2 K4 As2 109.942(16) 1_655 3_556 ?
S6 K4 As2 35.779(11) 3_556 3_556 ?
S5 K4 S7 141.78(2) 3_556 3_566 ?
S4 K4 S7 69.299(16) . 3_566 ?
S5 K4 S7 96.613(18) 1_655 3_566 ?
S1 K4 S7 65.212(15) . 3_566 ?
S1 K4 S7 99.298(18) 3_556 3_566 ?
S2 K4 S7 72.244(16) 1_655 3_566 ?
S6 K4 S7 139.084(18) 3_556 3_566 ?
As2 K4 S7 171.069(17) 3_556 3_566 ?
S5 K4 K3 142.87(2) 3_556 1_655 ?
S4 K4 K3 124.752(19) . 1_655 ?
S5 K4 K3 52.169(15) 1_655 1_655 ?
S1 K4 K3 81.758(16) . 1_655 ?
S1 K4 K3 59.124(14) 3_556 1_655 ?
S2 K4 K3 85.290(16) 1_655 1_655 ?
S6 K4 K3 125.724(18) 3_556 1_655 ?
As2 K4 K3 131.810(16) 3_556 1_655 ?
S7 K4 K3 56.401(13) 3_566 1_655 ?
S5 K4 As1 110.525(18) 3_556 . ?
S4 K4 As1 33.283(10) . . ?
S5 K4 As1 158.555(18) 1_655 . ?
S1 K4 As1 33.151(10) . . ?
S1 K4 As1 94.402(16) 3_556 . ?
S2 K4 As1 115.450(17) 1_655 . ?
S6 K4 As1 77.564(14) 3_556 . ?
As2 K4 As1 106.846(13) 3_556 . ?
S7 K4 As1 64.993(12) 3_566 . ?
K3 K4 As1 106.539(15) 1_655 . ?
S5 K4 As2 88.595(17) 3_556 1_655 ?
S4 K4 As2 119.794(17) . 1_655 ?
S5 K4 As2 32.698(11) 1_655 1_655 ?
S1 K4 As2 138.213(17) . 1_655 ?
S1 K4 As2 106.615(16) 3_556 1_655 ?
S2 K4 As2 33.330(10) 1_655 1_655 ?
S6 K4 As2 141.681(17) 3_556 1_655 ?
As2 K4 As2 108.392(13) 3_556 1_655 ?
S7 K4 As2 78.330(13) 3_566 1_655 ?
K3 K4 As2 60.618(12) 1_655 1_655 ?
As1 K4 As2 140.243(14) . 1_655 ?
S3 K5 S3 146.63(3) 2_455 . ?
S3 K5 S4 112.908(14) 2_455 3_566 ?
S3 K5 S4 85.499(14) . 3_566 ?
S3 K5 S4 85.500(14) 2_455 4_565 ?
S3 K5 S4 112.906(14) . 4_565 ?
S4 K5 S4 114.46(3) 3_566 4_565 ?
S3 K5 S6 68.784(16) 2_455 2_455 ?
S3 K5 S6 88.126(19) . 2_455 ?
S4 K5 S6 169.07(2) 3_566 2_455 ?
S4 K5 S6 76.240(15) 4_565 2_455 ?
S3 K5 S6 88.126(18) 2_455 . ?
S3 K5 S6 68.785(16) . . ?
S4 K5 S6 76.240(15) 3_566 . ?
S4 K5 S6 169.07(2) 4_565 . ?
S6 K5 S6 93.17(3) 2_455 . ?
S3 K5 As2 122.43(2) 2_455 . ?
S3 K5 As2 34.474(11) . . ?
S4 K5 As2 72.597(11) 3_566 . ?
S4 K5 As2 147.380(10) 4_565 . ?
S6 K5 As2 97.221(19) 2_455 . ?
S6 K5 As2 35.377(11) . . ?
S3 K5 As2 34.474(11) 2_455 2_455 ?
S3 K5 As2 122.43(2) . 2_455 ?
S4 K5 As2 147.382(10) 3_566 2_455 ?
S4 K5 As2 72.598(11) 4_565 2_455 ?
S6 K5 As2 35.376(11) 2_455 2_455 ?
S6 K5 As2 97.221(19) . 2_455 ?
As2 K5 As2 119.77(2) . 2_455 ?
S3 K5 K2 106.684(17) 2_455 1_565 ?
S3 K5 K2 106.682(17) . 1_565 ?
S4 K5 K2 57.229(15) 3_566 1_565 ?
S4 K5 K2 57.229(15) 4_565 1_565 ?
S6 K5 K2 133.413(13) 2_455 1_565 ?
S6 K5 K2 133.413(13) . 1_565 ?
As2 K5 K2 120.116(10) . 1_565 ?
As2 K5 K2 120.117(11) 2_455 1_565 ?
S3 K5 K1 43.191(13) 2_455 3_566 ?
S3 K5 K1 162.069(14) . 3_566 ?
S4 K5 K1 103.469(18) 3_566 3_566 ?
S4 K5 K1 49.295(12) 4_565 3_566 ?
S6 K5 K1 85.129(12) 2_455 3_566 ?
S6 K5 K1 128.114(13) . 3_566 ?
As2 K5 K1 163.233(10) . 3_566 ?
As2 K5 K1 55.331(8) 2_455 3_566 ?
K2 K5 K1 67.215(11) 1_565 3_566 ?
S3 K5 K1 162.071(14) 2_455 4_565 ?
S3 K5 K1 43.190(13) . 4_565 ?
S4 K5 K1 49.295(12) 3_566 4_565 ?
S4 K5 K1 103.468(17) 4_565 4_565 ?
S6 K5 K1 128.113(13) 2_455 4_565 ?
S6 K5 K1 85.129(12) . 4_565 ?
As2 K5 K1 55.330(8) . 4_565 ?
As2 K5 K1 163.232(10) 2_455 4_565 ?
K2 K5 K1 67.215(11) 1_565 4_565 ?
K1 K5 K1 134.43(2) 3_566 4_565 ?
S3 K5 K2 73.317(17) 2_455 . ?
S3 K5 K2 73.318(17) . . ?
S4 K5 K2 122.771(15) 3_566 . ?
S4 K5 K2 122.771(15) 4_565 . ?
S6 K5 K2 46.587(13) 2_455 . ?
S6 K5 K2 46.587(13) . . ?
As2 K5 K2 59.884(10) . . ?
As2 K5 K2 59.883(11) 2_455 . ?
K2 K5 K2 180.0 1_565 . ?
K1 K5 K2 112.785(11) 3_566 . ?
K1 K5 K2 112.785(11) 4_565 . ?
As1 S1 Mn1 91.32(2) . . ?
As1 S1 K4 91.078(19) . . ?
Mn1 S1 K4 108.89(2) . . ?
As1 S1 K4 146.76(2) . 3_556 ?
Mn1 S1 K4 94.754(19) . 3_556 ?
K4 S1 K4 117.413(18) . 3_556 ?
As1 S1 K3 88.80(2) . 3_456 ?
Mn1 S1 K3 145.31(2) . 3_456 ?
K4 S1 K3 105.794(18) . 3_456 ?
K4 S1 K3 68.098(16) 3_556 3_456 ?
As2 S2 Mn1 88.423(19) . . ?
As2 S2 K1 88.269(19) . 4_565 ?
Mn1 S2 K1 106.867(19) . 4_565 ?
As2 S2 K4 88.734(19) . 1_455 ?
Mn1 S2 K4 144.44(2) . 1_455 ?
K1 S2 K4 108.467(19) 4_565 1_455 ?
As2 S2 K1 149.46(2) . 2_456 ?
Mn1 S2 K1 87.761(17) . 2_456 ?
K1 S2 K1 121.768(17) 4_565 2_456 ?
K4 S2 K1 77.159(15) 1_455 2_456 ?
As2 S3 K1 94.80(2) . 4_565 ?
As2 S3 K3 116.72(3) . 2_355 ?
K1 S3 K3 147.63(2) 4_565 2_355 ?
As2 S3 K5 89.32(2) . . ?
K1 S3 K5 93.20(2) 4_565 . ?
K3 S3 K5 94.30(2) 2_355 . ?
As2 S3 K3 83.90(2) . . ?
K1 S3 K3 97.95(2) 4_565 . ?
K3 S3 K3 79.40(2) 2_355 . ?
K5 S3 K3 167.39(2) . . ?
As1 S4 Mn1 89.438(19) . 3_566 ?
As1 S4 K5 97.803(18) . 3_566 ?
Mn1 S4 K5 93.81(2) 3_566 3_566 ?
As1 S4 K4 92.228(19) . . ?
Mn1 S4 K4 103.25(2) 3_566 . ?
K5 S4 K4 160.28(2) 3_566 . ?
As1 S4 K1 166.87(2) . 2_556 ?
Mn1 S4 K1 102.761(18) 3_566 2_556 ?
K5 S4 K1 86.345(14) 3_566 2_556 ?
K4 S4 K1 80.376(16) . 2_556 ?
As1 S4 K2 83.257(16) . 3_556 ?
Mn1 S4 K2 164.31(2) 3_566 3_556 ?
K5 S4 K2 73.557(19) 3_566 3_556 ?
K4 S4 K2 90.933(19) . 3_556 ?
K1 S4 K2 86.014(14) 2_556 3_556 ?
As2 S5 K4 86.33(2) . 3_556 ?
As2 S5 K1 151.06(3) . 4 ?
K4 S5 K1 86.639(19) 3_556 4 ?
As2 S5 K3 94.00(2) . . ?
K4 S5 K3 162.87(3) 3_556 . ?
K1 S5 K3 100.77(2) 4 . ?
As2 S5 K4 92.55(2) . 1_455 ?
K4 S5 K4 89.29(2) 3_556 1_455 ?
K1 S5 K4 115.40(2) 4 1_455 ?
K3 S5 K4 73.577(18) . 1_455 ?
As2 S6 Mn1 86.325(18) . . ?
As2 S6 K5 85.362(16) . . ?
Mn1 S6 K5 91.41(2) . . ?
As2 S6 K2 97.799(17) . . ?
Mn1 S6 K2 175.72(2) . . ?
K5 S6 K2 87.816(19) . . ?
As2 S6 K3 173.00(2) . 1_655 ?
Mn1 S6 K3 96.840(19) . 1_655 ?
K5 S6 K3 88.310(15) . 1_655 ?
K2 S6 K3 78.937(14) . 1_655 ?
As2 S6 K4 78.657(17) . 3_556 ?
Mn1 S6 K4 90.378(18) . 3_556 ?
K5 S6 K4 163.771(19) . 3_556 ?
K2 S6 K4 91.540(19) . 3_556 ?
K3 S6 K4 107.488(18) 1_655 3_556 ?
As1 S7 Mn1 85.472(19) . 3_566 ?
As1 S7 Mn1 85.628(19) . . ?
Mn1 S7 Mn1 94.703(18) 3_566 . ?
As1 S7 K1 80.327(18) . 2_456 ?
Mn1 S7 K1 164.96(2) 3_566 2_456 ?
Mn1 S7 K1 89.159(18) . 2_456 ?
As1 S7 K3 121.80(2) . 3_466 ?
Mn1 S7 K3 89.836(17) 3_566 3_466 ?
Mn1 S7 K3 152.50(2) . 3_466 ?
K1 S7 K3 93.432(17) 2_456 3_466 ?
As1 S7 K4 174.63(2) . 3_566 ?
Mn1 S7 K4 94.029(17) 3_566 3_566 ?
Mn1 S7 K4 89.090(17) . 3_566 ?
K1 S7 K4 100.572(17) 2_456 3_566 ?
K3 S7 K4 63.513(15) 3_466 3_566 ?
As1 S8 K2 91.29(2) . 3_556 ?
As1 S8 K3 95.57(2) . 3_456 ?
K2 S8 K3 79.96(2) 3_556 3_456 ?
As1 S8 K1 80.859(19) . 2_456 ?
K2 S8 K1 169.29(2) 3_556 2_456 ?
K3 S8 K1 93.486(19) 3_456 2_456 ?
As1 S8 K1 144.26(3) . . ?
K2 S8 K1 90.994(16) 3_556 . ?
K3 S8 K1 119.93(2) 3_456 . ?
K1 S8 K1 99.637(19) 2_456 . ?

loop_
_geom_bond_atom_site_label_1
_geom_bond_atom_site_label_2
_geom_bond_distance
_geom_bond_site_symmetry_2
_geom_bond_publ_flag
As1 S8 2.1306(6) . ?
As1 S1 2.1626(5) . ?
As1 S4 2.1715(6) . ?
As1 S7 2.1984(5) . ?
As1 K1 3.6755(6) 2_456 ?
As1 K2 3.9251(5) 3_556 ?
As1 K4 3.9540(6) . ?
As2 S3 2.1378(6) . ?
As2 S5 2.1443(6) . ?
As2 S2 2.1793(5) . ?
As2 S6 2.1936(6) . ?
As2 K4 3.6786(6) 3_556 ?
As2 K5 3.7765(5) . ?
As2 K1 3.9220(6) 4_565 ?
As2 K3 3.9364(6) . ?
As2 K4 3.9654(6) 1_455 ?
Mn1 S1 2.5812(6) . ?
Mn1 S2 2.5920(6) . ?
Mn1 S4 2.6238(6) 3_566 ?
Mn1 S6 2.6635(6) . ?
Mn1 S7 2.7591(6) 3_566 ?
Mn1 S7 2.7739(6) . ?
K1 S3 3.1142(8) 4_666 ?
K1 S5 3.1515(8) 4_656 ?
K1 S2 3.3272(7) 4_666 ?
K1 S7 3.3381(7) 2_456 ?
K1 S8 3.3526(8) 2_456 ?
K1 S8 3.4300(8) . ?
K1 S4 3.4509(7) 2_556 ?
K1 S2 3.5447(8) 2_456 ?
K1 As1 3.6755(6) 2_456 ?
K1 As2 3.9220(6) 4_666 ?
K1 K4 4.3090(7) 2_556 ?
K1 K5 4.5430(6) 3_566 ?
K2 S8 3.2489(7) 3_556 ?
K2 S8 3.2489(7) 4 ?
K2 S6 3.3112(8) 2_455 ?
K2 S6 3.3112(8) . ?
K2 S4 3.5346(7) 4 ?
K2 S4 3.5346(7) 3_556 ?
K2 As1 3.9251(5) 3_556 ?
K2 As1 3.9251(5) 4 ?
K2 K5 4.0318(11) 1_545 ?
K2 K3 4.2191(7) 1_655 ?
K2 K3 4.2192(7) 2_355 ?
K2 K5 4.5550(11) . ?
K3 S3 3.1167(7) 2_355 ?
K3 S5 3.1548(8) . ?
K3 S8 3.3175(8) 3_456 ?
K3 S6 3.3263(8) 1_455 ?
K3 S3 3.5402(8) . ?
K3 S1 3.5442(7) 3_456 ?
K3 S7 3.5654(8) 3_466 ?
K3 K4 3.8313(7) 1_455 ?
K3 K2 4.2192(7) 1_455 ?
K3 K3 4.2645(11) 2_355 ?
K3 K5 4.5859(7) 1_455 ?
K4 S5 3.1292(8) 3_556 ?
K4 S4 3.2210(7) . ?
K4 S5 3.2417(8) 1_655 ?
K4 S1 3.2697(8) . ?
K4 S1 3.2883(7) 3_556 ?
K4 S2 3.3613(7) 1_655 ?
K4 S6 3.4158(7) 3_556 ?
K4 As2 3.6785(6) 3_556 ?
K4 S7 3.7104(7) 3_566 ?
K4 K3 3.8314(7) 1_655 ?
K4 As2 3.9653(6) 1_655 ?
K5 S3 3.1385(7) 2_455 ?
K5 S3 3.1385(7) . ?
K5 S4 3.1828(7) 3_566 ?
K5 S4 3.1828(7) 4_565 ?
K5 S6 3.2566(7) 2_455 ?
K5 S6 3.2566(7) . ?
K5 As2 3.7765(5) 2_455 ?
K5 K2 4.0317(11) 1_565 ?
K5 K1 4.5430(6) 3_566 ?
K5 K1 4.5430(6) 4_565 ?
S1 K4 3.2882(7) 3_556 ?
S1 K3 3.5442(7) 3_456 ?
S2 K1 3.3272(7) 4_565 ?
S2 K4 3.3614(7) 1_455 ?
S2 K1 3.5447(8) 2_456 ?
S3 K1 3.1142(8) 4_565 ?
S3 K3 3.1167(7) 2_355 ?
S4 Mn1 2.6238(6) 3_566 ?
S4 K5 3.1828(7) 3_566 ?
S4 K1 3.4509(7) 2_556 ?
S4 K2 3.5346(7) 3_556 ?
S5 K4 3.1293(8) 3_556 ?
S5 K1 3.1514(8) 4 ?
S5 K4 3.2417(8) 1_455 ?
S6 K3 3.3263(8) 1_655 ?
S6 K4 3.4158(7) 3_556 ?
S7 Mn1 2.7592(6) 3_566 ?
S7 K1 3.3381(7) 2_456 ?
S7 K3 3.5655(8) 3_466 ?
S7 K4 3.7104(7) 3_566 ?
S8 K2 3.2489(7) 3_556 ?
S8 K3 3.3175(8) 3_456 ?
S8 K1 3.3526(8) 2_456 ?
